data_2014278
loop_
_publ_author_name
' Graham Smith '
' Urs D. Wermuth '
' Jonathan M. White '

_publ_section_title
;
 Hydrogen bonding in proton-transfer compounds of 5-sulfosalicylic acid
 with bicyclic heteroaromatic Lewis bases
;
_journal_issue 8
_journal_name_full 'Acta Crystallographica Section C'
_journal_page_first o575
_journal_page_last o581
_journal_paper_doi 10.1107/S010827010401457X
_journal_volume 60
_journal_year 2004
_chemical_formula_iupac 'C9 H8 N +, C7 H5 O6 S -, 3H2 O'
_chemical_formula_moiety 'C9 H8 N +, C7 H5 O6 S -, 3H2 O'
_chemical_formula_sum 'C16 H19 N O9 S'
_chemical_formula_weight 401.38
_chemical_melting_point 502.5(8)
_chemical_name_common 'Quinolinium 5-sulfosalicylate trihydrate '
_chemical_name_systematic
;
Quinolinium 3-carboxy-4-hydroxybenzenesulfonate trihydrate
;
_space_group_IT_number 15
_symmetry_cell_setting monoclinic
_symmetry_space_group_name_Hall '-C 2yc'
_symmetry_space_group_name_H-M 'C 1 2/c 1'
_atom_sites_solution_hydrogens geom
_atom_sites_solution_primary direct
_atom_sites_solution_secondary difmap
_audit_creation_method 'SHELXL-97 (Sheldrick, 1997) '
_cell_angle_alpha 90.00
_cell_angle_beta 110.5240(10)
_cell_angle_gamma 90.00
_cell_formula_units_Z 8
_cell_length_a 29.194(2)
_cell_length_b 7.2253(5)
_cell_length_c 18.2715(13)
_cell_measurement_reflns_used 3896
_cell_measurement_temperature 295(2)
_cell_measurement_theta_max 26.94
_cell_measurement_theta_min 2.21
_cell_volume 3609.5(4)
_computing_cell_refinement SMART
_computing_data_collection 'SMART (Bruker, 2000)'
_computing_data_reduction 'SAINT (Bruker, 1999)'
_computing_molecular_graphics 'PLATON for Windows (Spek, 1999)'
_computing_publication_material 'PLATON for Windows'
_computing_structure_refinement SHELXTL
_computing_structure_solution 'SHELXTL (Bruker, 1997)'
_diffrn_ambient_temperature 295(2)
_diffrn_measured_fraction_theta_full 0.999
_diffrn_measured_fraction_theta_max 0.999
_diffrn_measurement_device_type 'Bruker SMART CCD area-detector'
_diffrn_measurement_method '\f and \w scans'
_diffrn_radiation_monochromator graphite
_diffrn_radiation_source 'sealed tube'
_diffrn_radiation_type MoK\a
_diffrn_radiation_wavelength 0.71073
_diffrn_reflns_av_R_equivalents 0.0171
_diffrn_reflns_av_sigmaI/netI 0.0224
_diffrn_reflns_limit_h_max 34
_diffrn_reflns_limit_h_min -30
_diffrn_reflns_limit_k_max 8
_diffrn_reflns_limit_k_min -5
_diffrn_reflns_limit_l_max 21
_diffrn_reflns_limit_l_min -21
_diffrn_reflns_number 9200
_diffrn_reflns_theta_full 25.00
_diffrn_reflns_theta_max 25.00
_diffrn_reflns_theta_min 1.49
_diffrn_standards_decay_% 0.0
_exptl_absorpt_coefficient_mu 0.230
_exptl_absorpt_correction_T_max 0.933
_exptl_absorpt_correction_T_min 0.889
_exptl_absorpt_correction_type multi-scan
_exptl_absorpt_process_details '(SADABS; Bruker, 1999)'
_exptl_crystal_colour pink
_exptl_crystal_density_diffrn 1.477
_exptl_crystal_density_method 'not measured'
_exptl_crystal_description block
_exptl_crystal_F_000 1680
_exptl_crystal_size_max 0.50
_exptl_crystal_size_mid 0.40
_exptl_crystal_size_min 0.30
_refine_diff_density_max 0.333
_refine_diff_density_min -0.233
_refine_ls_extinction_method none
_refine_ls_goodness_of_fit_ref 1.032
_refine_ls_hydrogen_treatment mixed
_refine_ls_matrix_type full
_refine_ls_number_parameters 308
_refine_ls_number_reflns 3180
_refine_ls_number_restraints 0
_refine_ls_restrained_S_all 1.032
_refine_ls_R_factor_all 0.0474
_refine_ls_R_factor_gt 0.0418
_refine_ls_shift/su_max 0.009
_refine_ls_shift/su_mean 0.002
_refine_ls_structure_factor_coef Fsqd
_refine_ls_weighting_details 'calc w=1/[\s^2^(Fo^2^)+(0.0645P)^2^+2.2682P] where P=(Fo^2^+2Fc^2^)/3'
_refine_ls_weighting_scheme calc
_refine_ls_wR_factor_gt 0.1138
_refine_ls_wR_factor_ref 0.1176
_reflns_number_gt 2770
_reflns_number_total 3180
_reflns_threshold_expression 'I >2\s(I) '
_cod_data_source_file ta1450.cif
_cod_data_source_block I
_cod_depositor_comments
;
The following automatic conversions were performed:
'_symmetry_cell_setting' value 'Monoclinic' changed to 'monoclinic'
according to '/home/saulius/struct/CIF-dictionaries/cif_core.dic'
dictionary named 'cif_core.dic' version 2.4.1 from 2010-06-29.

Automatic conversion script
Id: cif_fix_enum 1527 2010-12-29 10:47:43Z saulius 

The following automatic conversions were performed:

'_chemical_melting_point' value ' 501.7--503.3' was changed to
'502.5(8)' - the average value was taken and precision was estimated.

Automatic conversion script
Id: cif_fix_values 1646 2011-03-28 12:23:43Z adriana 

The following automatic conversions were performed:

'_chemical_melting_point' value ' 501.7--503.3' was changed to
'502.5(8)' - the average value was taken and precision was
estimated.

'_symmetry_cell_setting' value 'Monoclinic' changed to
'monoclinic' according to
/home/saulius/struct/CIF-dictionaries/cif_core.dic dictionary named
'cif_core.dic' version 2.4.1 from 2010-06-29.

Automatic conversion script
Id: cif_fix_values 1715 2011-07-08 13:25:40Z adriana 
;
_cod_original_sg_symbol_Hall '-C 2yc '
_cod_original_sg_symbol_H-M 'C 2/c'
_cod_database_code 2014278
_cod_database_fobs_code 2014278

loop_
_symmetry_equiv_pos_as_xyz
x,y,z
-x,y,1/2-z
-x,-y,-z
x,-y,1/2+z
1/2+x,1/2+y,z
1/2-x,1/2+y,1/2-z
1/2-x,1/2-y,-z
1/2+x,1/2-y,1/2+z

loop_
_atom_site_aniso_label
_atom_site_aniso_U_11
_atom_site_aniso_U_22
_atom_site_aniso_U_33
_atom_site_aniso_U_12
_atom_site_aniso_U_13
_atom_site_aniso_U_23
S5 0.0513(3) 0.0543(3) 0.0380(3) 0.0071(2) 0.0079(2) -0.0015(2)
O2 0.0383(8) 0.1000(14) 0.0555(10) -0.0016(8) 0.0109(7) 0.0008(9)
O51A 0.076(2) 0.111(3) 0.0384(12) 0.018(2) 0.0145(12) -0.0025(15)
O52A 0.090(2) 0.0594(19) 0.095(3) 0.0288(17) -0.006(2) 0.000(2)
O53A 0.0493(14) 0.103(4) 0.0630(16) -0.0162(17) 0.0041(12) 0.0100(19)
O71 0.0497(8) 0.0789(11) 0.0425(8) 0.0006(7) 0.0188(7) 0.0122(7)
O72 0.0507(8) 0.0738(10) 0.0407(7) 0.0006(7) 0.0072(7) 0.0081(6)
C1 0.0414(10) 0.0370(9) 0.0391(9) 0.0006(7) 0.0141(8) -0.0020(8)
C2 0.0391(10) 0.0500(11) 0.0455(10) -0.0003(8) 0.0122(8) -0.0044(8)
C3 0.0452(11) 0.0751(15) 0.0539(12) -0.0050(10) 0.0253(10) -0.0048(10)
C4 0.0561(12) 0.0673(14) 0.0398(10) -0.0026(10) 0.0232(9) -0.0002(9)
C5 0.0469(10) 0.0412(10) 0.0372(9) 0.0012(8) 0.0133(8) -0.0039(7)
C6 0.0398(9) 0.0400(10) 0.0392(9) 0.0010(7) 0.0153(8) -0.0014(8)
C7 0.0465(11) 0.0406(10) 0.0400(10) 0.0023(8) 0.0125(9) 0.0008(7)
O53B 0.050(4) 0.109(12) 0.062(4) 0.017(5) 0.004(3) -0.015(5)
O51B 0.061(5) 0.087(8) 0.052(6) 0.013(5) -0.003(4) -0.032(5)
O52B 0.088(8) 0.090(7) 0.069(7) -0.013(5) -0.008(5) 0.037(6)
N11 0.0564(11) 0.0464(10) 0.0513(10) 0.0018(8) 0.0190(9) 0.0024(8)
C21 0.0566(14) 0.0592(14) 0.0866(17) 0.0017(11) 0.0294(13) 0.0144(12)
C31 0.0547(13) 0.0646(16) 0.093(2) -0.0087(11) 0.0107(14) 0.0143(14)
C41 0.0805(17) 0.0453(12) 0.0598(13) -0.0078(11) -0.0110(13) 0.0042(10)
C51 0.115(2) 0.0558(14) 0.0514(13) 0.0136(14) 0.0309(14) 0.0041(11)
C61 0.116(2) 0.0691(16) 0.088(2) 0.0284(16) 0.0691(19) 0.0209(14)
C71 0.0592(14) 0.0603(15) 0.100(2) 0.0122(11) 0.0368(14) 0.0223(13)
C81 0.0529(12) 0.0473(11) 0.0572(12) 0.0019(9) 0.0127(10) 0.0038(9)
C91 0.0519(11) 0.0337(9) 0.0424(10) 0.0035(8) 0.0158(8) 0.0038(7)
C101 0.0720(14) 0.0355(10) 0.0425(10) 0.0046(9) 0.0114(10) 0.0025(8)
O1W 0.0624(12) 0.0962(15) 0.0596(10) 0.0084(11) 0.0206(9) -0.0095(9)
O2W 0.109(2) 0.133(2) 0.0495(11) -0.0368(18) 0.0331(13) -0.0088(12)
O3W 0.0943(18) 0.0878(17) 0.162(3) 0.0069(14) 0.066(2) 0.0103(17)

loop_
_atom_site_label
_atom_site_fract_x
_atom_site_fract_y
_atom_site_fract_z
_atom_site_U_iso_or_equiv
_atom_site_thermal_displace_type
_atom_site_occupancy
_atom_site_type_symbol
S5 0.111225(18) 0.65953(7) 0.21642(3) 0.0499(2) Uani 1.000 S
O2 -0.07719(5) 0.7527(3) -0.04187(10) 0.0661(6) Uani 1.000 O
O51A 0.10198(19) 0.7219(9) 0.28532(16) 0.0766(13) Uani 0.749(14) O
O52A 0.12254(18) 0.4707(6) 0.2173(4) 0.0917(14) Uani 0.749(14) O
O53A 0.14623(12) 0.7742(10) 0.1975(2) 0.0759(15) Uani 0.749(14) O
O71 0.05408(5) 0.8255(2) -0.08156(9) 0.0563(5) Uani 1.000 O
O72 -0.02738(5) 0.8263(2) -0.13252(8) 0.0574(5) Uani 1.000 O
C1 0.01102(6) 0.7604(2) 0.00218(10) 0.0392(5) Uani 1.000 C
C2 -0.03315(7) 0.7339(3) 0.01475(11) 0.0456(6) Uani 1.000 C
C3 -0.03219(7) 0.6871(3) 0.08927(12) 0.0560(7) Uani 1.000 C
C4 0.01154(8) 0.6643(3) 0.14924(12) 0.0527(7) Uani 1.000 C
C5 0.05553(7) 0.6910(3) 0.13750(10) 0.0422(6) Uani 1.000 C
C6 0.05511(6) 0.7397(2) 0.06451(10) 0.0393(5) Uani 1.000 C
C7 0.01075(7) 0.8073(3) -0.07677(11) 0.0431(6) Uani 1.000 C
O53B 0.1512(3) 0.654(3) 0.1850(5) 0.078(4) Uani 0.251(14) O
O51B 0.1174(5) 0.804(2) 0.2691(9) 0.073(4) Uani 0.251(14) O
O52B 0.1090(6) 0.477(2) 0.2507(9) 0.092(4) Uani 0.251(14) O
N11 0.27564(6) -0.0473(2) 0.41465(11) 0.0513(6) Uani 1.000 N
C21 0.32288(8) -0.0131(3) 0.43891(16) 0.0663(9) Uani 1.000 C
C31 0.34720(9) 0.0479(4) 0.51308(18) 0.0748(10) Uani 1.000 C
C41 0.32269(10) 0.0705(3) 0.56290(15) 0.0714(8) Uani 1.000 C
C51 0.24347(12) 0.0508(3) 0.58629(14) 0.0736(9) Uani 1.000 C
C61 0.19577(13) 0.0125(4) 0.55897(18) 0.0821(11) Uani 1.000 C
C71 0.17232(9) -0.0463(3) 0.48148(17) 0.0708(10) Uani 1.000 C
C81 0.19794(8) -0.0675(3) 0.43234(13) 0.0542(7) Uani 1.000 C
C91 0.24814(7) -0.0269(2) 0.46108(11) 0.0429(6) Uani 1.000 C
C101 0.27154(8) 0.0333(3) 0.53877(11) 0.0523(7) Uani 1.000 C
O1W 0.24612(8) 0.8066(3) 0.27136(10) 0.0729(7) Uani 1.000 O
O2W 0.06478(11) 0.9222(4) 0.79205(12) 0.0958(10) Uani 1.000 O
O3W 0.17387(11) 0.1481(4) 0.2447(2) 0.1091(13) Uani 1.000 O
H3 -0.061400 0.671400 0.098300 0.0670 Uiso 1.000 H
H7 0.0526(10) 0.858(4) -0.1234(17) 0.074(8) Uiso 1.000 H
H4 0.011700 0.630500 0.198500 0.0630 Uiso 1.000 H
H6 0.084500 0.759000 0.056600 0.0470 Uiso 1.000 H
H2 -0.0724(12) 0.770(5) -0.0793(19) 0.096(11) Uiso 1.000 H
H11 0.2628(9) -0.097(4) 0.3648(17) 0.078(8) Uiso 1.000 H
H21 0.339900 -0.030800 0.405000 0.0800 Uiso 1.000 H
H31 0.380500 0.073800 0.529300 0.0900 Uiso 1.000 H
H41 0.339400 0.110900 0.613600 0.0860 Uiso 1.000 H
H51 0.258200 0.089800 0.637800 0.0880 Uiso 1.000 H
H61 0.177700 0.024900 0.591700 0.0990 Uiso 1.000 H
H71 0.138900 -0.071000 0.463500 0.0850 Uiso 1.000 H
H81 0.182600 -0.107800 0.381200 0.0650 Uiso 1.000 H
H1A 0.2207(12) 0.752(5) 0.2561(19) 0.096(12) Uiso 1.000 H
H1B 0.2665(10) 0.738(4) 0.2645(15) 0.067(8) Uiso 1.000 H
H2A 0.0678(7) 1.042(3) 0.7900(12) 0.109(6) Uiso 1.000 H
H2B 0.0522(13) 0.890(5) 0.738(2) 0.120(11) Uiso 1.000 H
H3A 0.1650(8) 0.025(3) 0.2294(12) 0.132(6) Uiso 1.000 H
H3B 0.1527(18) 0.227(7) 0.239(3) 0.149(10) Uiso 1.000 H

loop_
_atom_type_symbol
_atom_type_description
_atom_type_scat_dispersion_real
_atom_type_scat_dispersion_imag
_atom_type_scat_source
C C 0.0033 0.0016 'International Tables Vol C Tables 4.2.6.8 and 6.1.1.4'
H H 0.0000 0.0000 'International Tables Vol C Tables 4.2.6.8 and 6.1.1.4'
N N 0.0061 0.0033 'International Tables Vol C Tables 4.2.6.8 and 6.1.1.4'
O O 0.0106 0.0060 'International Tables Vol C Tables 4.2.6.8 and 6.1.1.4'
S S 0.1246 0.1234 'International Tables Vol C Tables 4.2.6.8 and 6.1.1.4'

loop_
_geom_angle_atom_site_label_1
_geom_angle_atom_site_label_2
_geom_angle_atom_site_label_3
_geom_angle
_geom_angle_publ_flag
O51A S5 O52A 114.0(4) no
O51A S5 O53A 113.0(3) no
O51A S5 C5 105.7(2) no
O52A S5 O53A 112.1(3) no
O52A S5 C5 106.2(3) no
O53A S5 C5 104.81(17) no
O51B S5 C5 109.1(6) no
O52B S5 C5 107.3(7) no
O53B S5 C5 108.3(4) no
O51B S5 O52B 113.2(9) no
O51B S5 O53B 111.3(10) no
O52B S5 O53B 107.5(11) no
C2 O2 H2 106(3) no
C7 O71 H7 112(2) no
H1A O1W H1B 106(3) no
H2A O2W H2B 102(3) no
H3A O3W H3B 120(4) no
C21 N11 C91 123.1(2) no
C21 N11 H11 114.8(18) no
C91 N11 H11 121.9(18) no
C2 C1 C7 120.07(17) no
C2 C1 C6 119.37(16) no
C6 C1 C7 120.55(17) no
C1 C2 C3 119.29(18) no
O2 C2 C3 117.54(19) no
O2 C2 C1 123.17(17) no
C2 C3 C4 120.3(2) no
C3 C4 C5 120.87(19) no
S5 C5 C6 121.09(16) no
C4 C5 C6 119.43(18) no
S5 C5 C4 119.47(14) no
C1 C6 C5 120.72(18) no
O71 C7 C1 114.50(17) no
O72 C7 C1 121.95(19) no
O71 C7 O72 123.55(18) no
C4 C3 H3 119.90 no
C2 C3 H3 119.80 no
C5 C4 H4 119.65 no
C3 C4 H4 119.48 no
C5 C6 H6 119.63 no
C1 C6 H6 119.65 no
N11 C21 C31 121.0(2) no
C21 C31 C41 119.6(3) no
C31 C41 C101 120.9(2) no
C61 C51 C101 120.9(2) no
C51 C61 C71 121.1(3) no
C61 C71 C81 120.8(3) no
C71 C81 C91 118.2(2) no
N11 C91 C81 120.62(18) no
C81 C91 C101 121.0(2) no
N11 C91 C101 118.4(2) no
C41 C101 C91 117.0(2) no
C51 C101 C91 118.2(2) no
C41 C101 C51 124.8(2) no
C31 C21 H21 119.56 no
N11 C21 H21 119.48 no
C41 C31 H31 120.15 no
C21 C31 H31 120.21 no
C31 C41 H41 119.51 no
C101 C41 H41 119.59 no
C61 C51 H51 119.54 no
C101 C51 H51 119.57 no
C71 C61 H61 119.42 no
C51 C61 H61 119.52 no
C61 C71 H71 119.58 no
C81 C71 H71 119.66 no
C71 C81 H81 120.97 no
C91 C81 H81 120.87 no

loop_
_geom_bond_atom_site_label_1
_geom_bond_atom_site_label_2
_geom_bond_site_symmetry_1
_geom_bond_site_symmetry_2
_geom_bond_distance
_geom_bond_publ_flag
S5 O51A . . 1.449(4) no
S5 O52A . . 1.403(4) no
S5 O53A . . 1.448(5) no
S5 C5 . . 1.769(2) no
S5 O51B . . 1.388(15) no
S5 O52B . . 1.471(15) no
S5 O53B . . 1.471(9) no
O2 C2 . . 1.345(3) no
O71 C7 . . 1.305(3) no
O72 C7 . . 1.225(2) no
O2 H2 . . 0.75(3) no
O71 H7 . . 0.79(3) no
O1W H1B . . 0.82(3) no
O1W H1A . . 0.80(4) no
O2W H2B . . 0.95(3) no
O2W H2A . . 0.87(2) no
O3W H3A . . 0.94(2) no
O3W H3B . . 0.82(5) no
N11 C91 . . 1.365(3) no
N11 C21 . . 1.316(3) no
N11 H11 . . 0.93(3) no
C1 C6 . . 1.396(3) no
C1 C7 . . 1.479(3) no
C1 C2 . . 1.400(3) no
C2 C3 . . 1.394(3) no
C3 C4 . . 1.370(3) no
C4 C5 . . 1.388(3) no
C5 C6 . . 1.375(2) no
C3 H3 . . 0.9306 no
C4 H4 . . 0.9310 no
C6 H6 . . 0.9292 no
C21 C31 . . 1.364(4) no
C31 C41 . . 1.351(4) no
C41 C101 . . 1.426(4) no
C51 C61 . . 1.333(5) no
C51 C101 . . 1.393(4) no
C61 C71 . . 1.405(4) no
C71 C81 . . 1.364(4) no
C81 C91 . . 1.404(3) no
C91 C101 . . 1.411(3) no
C21 H21 . . 0.9290 no
C31 H31 . . 0.9305 no
C41 H41 . . 0.9298 no
C51 H51 . . 0.9308 no
C61 H61 . . 0.9301 no
C71 H71 . . 0.9311 no
C81 H81 . . 0.9301 no

loop_
_geom_hbond_atom_site_label_D
_geom_hbond_atom_site_label_H
_geom_hbond_atom_site_label_A
_geom_hbond_site_symmetry_A
_geom_hbond_distance_DH
_geom_hbond_distance_HA
_geom_hbond_distance_DA
_geom_hbond_angle_DHA
_geom_hbond_publ_flag
O2 H2 O72 . 0.75(3) 1.93(4) 2.613(2) 150(4) yes
O1W H1A O53A . 0.80(4) 2.07(4) 2.761(4) 145(3) yes
O1W H1B O3W 6_555 0.82(3) 1.92(3) 2.708(4) 162(3) yes
O2W H2A O51A 4_575 0.87(2) 1.99(2) 2.811(7) 156(2) yes
O2W H2B O72 2_555 0.95(3) 1.86(3) 2.817(3) 180(4) yes
O3W H3A O53A 1_545 0.94(2) 1.92(2) 2.864(8) 179(2) yes
O3W H3B O52A . 0.82(5) 1.95(5) 2.721(6) 157(5) yes
O71 H7 O2W 1_554 0.79(3) 1.76(3) 2.535(3) 166(3) yes
N11 H11 O1W 1_545 0.93(3) 1.75(3) 2.670(3) 173(3) yes

loop_
_geom_torsion_atom_site_label_1
_geom_torsion_atom_site_label_2
_geom_torsion_atom_site_label_3
_geom_torsion_atom_site_label_4
_geom_torsion
_geom_torsion_publ_flag
O51A S5 C5 C4 -34.8(3) no
O51A S5 C5 C6 145.9(3) no
O52A S5 C5 C4 86.7(3) no
O52A S5 C5 C6 -92.6(3) no
O53A S5 C5 C4 -154.4(3) no
O53A S5 C5 C6 26.2(3) no
C21 N11 C91 C81 -179.26(19) no
C91 N11 C21 C31 -0.8(3) no
C21 N11 C91 C101 -0.1(3) no
C6 C1 C7 O71 0.3(3) no
C2 C1 C6 C5 1.0(2) no
C6 C1 C2 O2 179.40(19) no
C2 C1 C7 O71 -178.88(17) no
C6 C1 C7 O72 180.0(16) no
C7 C1 C2 O2 -1.4(3) no
C7 C1 C2 C3 179.06(18) no
C6 C1 C2 C3 -0.1(3) no
C7 C1 C6 C5 -178.16(17) no
C2 C1 C7 O72 0.9(3) no
C1 C2 C3 C4 -1.1(3) no
O2 C2 C3 C4 179.4(2) no
C2 C3 C4 C5 1.4(3) no
C3 C4 C5 C6 -0.5(3) no
C3 C4 C5 S5 -179.82(17) no
C4 C5 C6 C1 -0.7(3) no
S5 C5 C6 C1 178.63(13) no
N11 C21 C31 C41 1.2(4) no
C21 C31 C41 C101 -0.7(4) no
C31 C41 C101 C91 -0.2(3) no
C31 C41 C101 C51 179.3(2) no
C61 C51 C101 C91 -0.3(3) no
C61 C51 C101 C41 -179.8(2) no
C101 C51 C61 C71 -0.1(4) no
C51 C61 C71 C81 0.7(4) no
C61 C71 C81 C91 -0.7(3) no
C71 C81 C91 N11 179.40(18) no
C71 C81 C91 C101 0.3(3) no
C81 C91 C101 C41 179.73(18) no
N11 C91 C101 C41 0.6(3) no
C81 C91 C101 C51 0.2(3) no
N11 C91 C101 C51 -178.91(18) no
